data_2001240
loop_
_publ_author_name
'Bormann, L. M.'
'Baughman, R. G.'
'Mumba, P.'
'Meloan, C. E.'

_publ_section_title
;
 Structure of pentaerythritol tetrabenzoate
;
_journal_issue 11
_journal_name_full 'Acta Crystallographica Section C'
_journal_page_first 1982
_journal_page_last 1985
_journal_paper_doi 10.1107/S0108270193003579
_journal_volume 49
_journal_year 1993
_chemical_formula_sum 'C33 H28 O8'
_chemical_formula_weight 552.58
_symmetry_cell_setting monoclinic
_symmetry_space_group_name_Hall '-P 2yab'
_symmetry_space_group_name_H-M 'P 1 21/a 1'
_atom_type_scat_source
; Hanson, Herman, Lea & Skillman (1964) (non-H) and
Stewart, Davidson & Simpson (1965) (H)
;
_cell_angle_alpha 90.0
_cell_angle_beta 100.87(2)
_cell_angle_gamma 90.0
_cell_formula_units_Z 4
_cell_length_a 12.498(4)
_cell_length_b 18.723(5)
_cell_length_c 12.680(3)
_cell_measurement_reflns_used 25
_cell_measurement_temperature 288
_cell_measurement_theta_max 44.5
_cell_measurement_theta_min 20.6
_cell_volume 2913.9(14)
_diffrn_measurement_device 'Siemens P3'
_diffrn_measurement_method \w/2\q
_diffrn_radiation_type CuK\a
_diffrn_radiation_wavelength 1.54184
_diffrn_reflns_av_R_equivalents 0.057
_diffrn_reflns_limit_h_max 14
_diffrn_reflns_limit_h_min 0
_diffrn_reflns_limit_k_max 20
_diffrn_reflns_limit_k_min -20
_diffrn_reflns_limit_l_max 14
_diffrn_reflns_limit_l_min -14
_diffrn_reflns_number 7751
_diffrn_reflns_theta_max 55
_diffrn_standards_decay_% .0
_diffrn_standards_interval_count 50
_diffrn_standards_number 3
_exptl_absorpt_coefficient_mu 0.753
_exptl_absorpt_correction_type none
_exptl_crystal_colour Colorless
_exptl_crystal_density_diffrn 1.260
_exptl_crystal_description Prism
_exptl_crystal_size_max 0.23
_exptl_crystal_size_mid 0.18
_exptl_crystal_size_min 0.18
_refine_diff_density_max 0.3
_refine_diff_density_min -0.2
_refine_ls_extinction_method none
_refine_ls_goodness_of_fit_obs 2.48
_refine_ls_hydrogen_treatment noref
_refine_ls_number_parameters 370
_refine_ls_number_reflns 2074
_refine_ls_R_factor_obs 0.052
_refine_ls_shift/esd_max 0.00
_refine_ls_structure_factor_coef F
_refine_ls_weighting_details 'w = 1/\s^2^(F)'
_refine_ls_weighting_scheme calc
_refine_ls_wR_factor_obs 0.033
_reflns_number_observed 2074
_reflns_number_total 3875
_reflns_observed_criterion 'F>=3\sF and I>=3\sI'
_cod_data_source_file cd1019.cif
_cod_data_source_block cd1019_structure_1_of_1
_cod_depositor_comments
;
The following automatic conversions were performed:

'_refine_ls_weighting_scheme' value '1/\s^2^(F)' was changed to
'calc'. New tag '_refine_ls_weighting_details' was created. The value
of the new tag was set to 'w = 1/\s^2^(F)'.

Automatic conversion script
Id: cif_fix_values 3143 2015-03-26 13:38:13Z robertas 
;
_cod_original_cell_volume 2914.0(10)
_cod_database_code 2001240

loop_
_atom_site_label
_atom_site_fract_x
_atom_site_fract_y
_atom_site_fract_z
O1 .0591(2) .7591(2) .2494(2)
O2 -.0036(3) .8542(2) .5317(2)
O3 .2437(3) .8591(2) .5173(2)
O4 .0461(2) .94530(10) .2454(2)
O5 .1720(3) 1.0075(2) .1806(3)
O6 -.0975(3) .7089(2) .1724(3)
O7 -.1412(3) .9236(2) .5493(3)
O8 .3918(3) .8209(2) .4597(3)
C1 .0835(4) .8529(2) .3782(3)
C2 -.0001(3) .8019(2) .3150(3)
C3 .0231(4) .8996(2) .4485(3)
C4 .1762(4) .8100(2) .4463(3)
C5 .1341(3) .9026(2) .3060(3)
C6 .0784(5) .9985(2) .1871(4)
C7 -.0878(5) .8711(3) .5752(4)
C8 .3509(5) .8603(3) .5129(4)
C9 .0002(4) .7138(2) .1794(4)
C10 -.0152(4) 1.0423(2) .1326(4)
C11 -.1202(5) 1.0313(3) .1457(4)
C12 -.2031(4) 1.0735(3) .0914(5)
C13 -.1814(5) 1.1265(3) .0236(4)
C14 -.0763(5) 1.1375(3) .0112(4)
C15 .0068(4) 1.0956(3) .0654(4)
C16 -.1063(5) .8210(3) .6610(4)
C17 -.2025(5) .8246(3) .6990(5)
C18 -.2199(5) .7779(4) .7800(5)
C19 -.1404(7) .7301(4) .8207(5)
C20 -.0451(6) .7268(3) .7829(5)
C21 -.0282(5) .7720(3) .7007(4)
C22 .4094(5) .9170(2) .5833(4)
C23 .3558(4) .9652(3) .6366(4)
C24 .4146(6) 1.0182(3) .6984(5)
C25 .5257(7) 1.0222(3) .7083(5)
C26 .5791(5) .9747(3) .6562(5)
C27 .5217(5) .9214(3) .5924(4)
C28 .0660(4) .6734(2) .1152(4)
C29 .0140(4) .6224(2) .0446(4)
C30 .0723(5) .5849(2) -.0191(4)
C31 .1822(5) .5977(3) -.0144(4)
C32 .2332(4) .6488(3) .0570(5)
C33 .1762(4) .6865(2) .1218(4)
H2A -.0658 .8322 .2639
H2B -.0358 .7678 .3699
H3A .0755 .9439 .4842
H3B -.0518 .9217 .3997
H4A .2250 .7835 .3939
H4B .1427 .7692 .4933
H5A .1949 .9375 .3549
H5B .1740 .8713 .2510
H11 -.1367 .9927 .1948
H12 -.2797 1.0654 .1016
H13 -.2417 1.1568 -.0164
H14 -.0594 1.1762 -.0376
H15 .0836 1.1039 .0558
H17 -.2597 .8603 .6685
H18 -.2896 .7795 .8079
H19 -.1514 .6969 .8796
H20 .0127 .6915 .8137
H21 .0404 .7688 .6710
H23 .2748 .9622 .6303
H24 .3756 1.0534 .7371
H25 .5676 1.0605 .7536
H26 .6603 .9778 .6633
H27 .5611 .8867 .5535
H29 -.0656 .6130 .0399
H30 .0345 .5474 -.0694
H31 .2238 .5710 -.0621
H32 .3130 .6579 .0621
H33 .2143 .7232 .1730

loop_
_geom_angle_atom_site_label_1
_geom_angle_atom_site_label_2
_geom_angle_atom_site_label_3
_geom_angle
_geom_angle_publ_flag
C2 O1 C9 116.8(4) yes
C3 O2 C7 118.6(4) yes
C4 O3 C8 116.9(4) yes
C5 O4 C6 114.9(4) yes
C2 C1 C3 107.2(4) yes
C3 C1 C4 111.8(4) yes
C4 C1 C5 107.6(4) yes
C2 C1 C5 112.7(3) yes
C2 C1 C4 109.8(3) yes
C3 C1 C5 107.7(3) yes
C1 C2 O1 105.9(3) yes
C1 C3 O2 107.1(3) yes
C1 C4 O3 107.9(3) yes
C1 C5 O4 107.2(3) yes
O4 C6 O5 122.5(5) yes
O4 C6 C10 111.8(4) yes
O2 C7 O7 122.1(5) yes
O2 C7 C16 113.7(5) yes
O3 C8 O8 123.7(5) yes
O3 C8 C22 111.4(5) yes
O1 C9 O6 121.2(5) yes
O1 C9 C28 113.3(4) yes
C6 C10 C11 123.3(4) yes
C6 C10 C15 117.2(5) yes
C10 C11 C12 120.1(5) yes
C11 C12 C13 120.5(5) yes
C12 C13 C14 119.2(5) yes
C13 C14 C15 120.5(5) yes
C10 C15 C14 120.2(5) yes
C7 C16 C17 119.4(6) yes
C7 C16 C21 119.6(5) yes
C16 C17 C18 119.6(6) yes
C17 C18 C19 119.1(6) yes
C18 C19 C20 121.2(7) yes
C19 C20 C21 120.0(6) yes
C16 C21 C20 119.2(5) yes
C8 C22 C23 122.3(6) yes
C8 C22 C27 117.8(5) yes
C22 C23 C24 119.5(5) yes
C23 C24 C25 120.7(6) yes
C24 C25 C26 120.1(6) yes
C25 C26 C27 120.3(6) yes
C22 C27 C26 119.5(5) yes
C9 C28 C29 118.0(5) yes
C9 C28 C33 121.8(5) yes
C28 C29 C30 119.7(5) yes
C29 C30 C31 121.1(5) yes
C30 C31 C32 118.5(5) yes
C31 C32 C33 121.1(5) yes
C28 C33 C32 119.5(4) yes

loop_
_geom_bond_atom_site_label_1
_geom_bond_atom_site_label_2
_geom_bond_distance
_geom_bond_publ_flag
O1 C2 1.455(4) yes
O1 C9 1.341(5) yes
O2 C3 1.442(4) yes
O2 C7 1.315(5) yes
O3 C4 1.443(4) yes
O3 C8 1.352(5) yes
O4 C5 1.456(4) yes
O4 C6 1.348(5) yes
O5 C6 1.200(5) yes
O6 C9 1.210(5) yes
O7 C7 1.199(5) yes
O8 C8 1.180(5) yes
C1 C2 1.527(5) yes
C1 C3 1.544(5) yes
C1 C4 1.534(5) yes
C1 C5 1.524(5) yes
C6 C10 1.487(5) yes
C7 C16 1.487(6) yes
C8 C22 1.488(6) yes
C9 C28 1.472(5) yes
C10 C11 1.369(6) yes
C10 C15 1.373(5) yes
C11 C12 1.378(5) yes
C12 C13 1.373(6) yes
C13 C14 1.367(6) yes
C14 C15 1.377(5) yes
C16 C17 1.378(6) yes
C16 C21 1.365(6) yes
C17 C18 1.396(7) yes
C18 C19 1.364(7) yes
C19 C20 1.367(7) yes
C20 C21 1.390(7) yes
C22 C23 1.375(6) yes
C22 C27 1.389(6) yes
C23 C24 1.386(6) yes
C24 C25 1.373(7) yes
C25 C26 1.356(7) yes
C26 C27 1.395(6) yes
C28 C29 1.384(5) yes
C28 C33 1.386(5) yes
C29 C30 1.379(6) yes
C30 C31 1.384(6) yes
C31 C32 1.388(6) yes
C32 C33 1.380(5) yes

loop_
_geom_contact_atom_site_label_1
_geom_contact_atom_site_label_2
_geom_contact_distance
_geom_contact_site_symmetry_1
_geom_contact_site_symmetry_2
_geom_contact_publ_flag
O2 O3 3.131(5) . . yes
O4 O1 3.491(4) . . yes
O5 O4 2.235(4) . . yes
O6 O1 2.223(4) . . yes
O7 O2 2.200(5) . . yes
O8 O3 2.233(5) . . yes

loop_
_geom_torsion_atom_site_label_1
_geom_torsion_atom_site_label_2
_geom_torsion_atom_site_label_3
_geom_torsion_atom_site_label_4
_geom_torsion
C3 C1 C2 O1 179.7(7)
C4 C1 C2 O1 -58.6(4)
C5 C1 C2 O1 61.4(4)
C2 C1 C3 O2 70.8(4)
C4 C1 C3 O2 -49.6(5)
C5 C1 C3 O2 -167.7(3)
C2 C1 C4 O3 -170.9(3)
C3 C1 C4 O3 -52.0(5)
C5 C1 C4 O3 66.1(4)
C2 C1 C5 O4 61.3(4)
C3 C1 C5 O4 -56.8(4)
C4 C1 C5 O4 -177.5(3)
C1 C2 O1 C9 -174.7(3)
C1 C3 O2 C7 -154.0(4)
C1 C4 O3 C8 -124.3(4)
C1 C5 O4 C6 172.1(3)
C2 O1 C9 O6 -1.0(10)
C2 O1 C9 C28 179.1(4)
C3 O2 C7 O7 -1.6(8)
C3 O2 C7 C16 -179.1(4)
C4 O3 C8 O8 -4.6(7)
C4 O3 C8 C22 175.4(3)
C5 O4 C6 O5 4.1(6)
C5 O4 C6 C10 -176.7(4)
O4 C6 C10 C11 3.3(6)
O4 C6 C10 C15 -176.1(4)
O2 C7 C16 C17 -168.0(5)
O2 C7 C16 C21 11.7(7)
O3 C8 C22 C23 -5.6(7)
O3 C8 C22 C27 175.8(4)
O1 C9 C28 C29 176.6(4)
O1 C9 C28 C33 -5.2(6)
